data_4315481
loop_
_publ_author_name
'Constantinos C. Stoumpos'
'Ross Inglis'
'Olivier Roubeau'
'Harikleia Sartzi'
'Alexandros A. Kitos'
'Constantinos J. Milios'
'Guillem Arom\'i'
'Anastasios J. Tasiopoulos'
'Vasilios Nastopoulos'
'Euan K. Brechin'
'Spyros P. Perlepes'

_publ_section_title
;
 Rare Oxidation-State Combinations and Unusual Structural Motifs in
 Hexanuclear Mn Complexes Using 2-Pyridyloximate Ligands
;
_journal_name_full 'Inorganic Chemistry'
_journal_page_first 4388
_journal_page_last 4390
_journal_paper_doi 10.1021/ic100089y
_journal_volume 49
_journal_year 2010
_chemical_formula_moiety 'C90 H66 Mn6 N8 O18, 3(C H2 Cl2), I3'
_chemical_formula_sum 'C93 H72 Cl6 I3 Mn6 N8 O18'
_chemical_formula_weight 2512.63
_space_group_IT_number 2
_symmetry_cell_setting triclinic
_symmetry_space_group_name_Hall '-P 1'
_symmetry_space_group_name_H-M 'P -1'
_atom_sites_solution_hydrogens geom
_atom_sites_solution_primary direct
_atom_sites_solution_secondary difmap
_audit_creation_method SHELXL-97
_cell_angle_alpha 100.943(3)
_cell_angle_beta 107.534(3)
_cell_angle_gamma 112.724(4)
_cell_formula_units_Z 2
_cell_length_a 14.9607(7)
_cell_length_b 18.1375(7)
_cell_length_c 21.3866(8)
_cell_measurement_reflns_used 28236
_cell_measurement_temperature 100(2)
_cell_measurement_theta_max 30.3613
_cell_measurement_theta_min 2.9867
_cell_volume 4784.7(4)
_computing_cell_refinement 'CrysAlis RED (Oxford Diffraction, 2009)'
_computing_data_collection 'CrysAlis CCD (Oxford Diffraction, 2009)'
_computing_data_reduction 'CrysAlis RED (Oxford Diffraction, 2009)'
_computing_molecular_graphics 'PLATON (Spek, 1990); MERCURY (Bruno et al. 2002)'
_computing_publication_material 'WINGX (Farrugia, 1999)'
_computing_structure_refinement 'SHELXL-97 (Sheldrick, 1997)'
_computing_structure_solution 'SIR92 (Altomare et al., 1994)'
_diffrn_ambient_temperature 100(2)
_diffrn_detector_area_resol_mean 16.0288
_diffrn_measured_fraction_theta_full 0.994
_diffrn_measured_fraction_theta_max 0.994
_diffrn_measurement_device_type 'Oxford Diffraction Xcalibur-3 with Sapphire CCD'
_diffrn_measurement_method '\w scans'
_diffrn_radiation_monochromator graphite
_diffrn_radiation_source 'Enhance (Mo) X-ray source'
_diffrn_radiation_type MoK\a
_diffrn_radiation_wavelength 0.71073
_diffrn_reflns_av_R_equivalents 0.0397
_diffrn_reflns_av_sigmaI/netI 0.0537
_diffrn_reflns_limit_h_max 17
_diffrn_reflns_limit_h_min -17
_diffrn_reflns_limit_k_max 21
_diffrn_reflns_limit_k_min -21
_diffrn_reflns_limit_l_max 25
_diffrn_reflns_limit_l_min -25
_diffrn_reflns_number 64454
_diffrn_reflns_theta_full 25.00
_diffrn_reflns_theta_max 25.00
_diffrn_reflns_theta_min 2.99
_exptl_absorpt_coefficient_mu 1.974
_exptl_absorpt_correction_T_max 1.0000
_exptl_absorpt_correction_T_min 0.8366
_exptl_absorpt_correction_type multi-scan
_exptl_absorpt_process_details 'Empirical absorption correction (CrysAlis RED, Oxford Diffraction)'
_exptl_crystal_colour purple
_exptl_crystal_density_diffrn 1.744
_exptl_crystal_density_method 'not measured'
_exptl_crystal_description prism
_exptl_crystal_F_000 2482
_exptl_crystal_size_max 0.22
_exptl_crystal_size_mid 0.18
_exptl_crystal_size_min 0.09
_refine_diff_density_max 7.044
_refine_diff_density_min -1.672
_refine_diff_density_rms 0.189
_refine_ls_extinction_method none
_refine_ls_goodness_of_fit_ref 1.052
_refine_ls_hydrogen_treatment constr
_refine_ls_matrix_type full
_refine_ls_number_parameters 1207
_refine_ls_number_reflns 16755
_refine_ls_number_restraints 0
_refine_ls_restrained_S_all 1.052
_refine_ls_R_factor_all 0.0885
_refine_ls_R_factor_gt 0.0714
_refine_ls_shift/su_max 0.001
_refine_ls_shift/su_mean 0.000
_refine_ls_structure_factor_coef Fsqd
_refine_ls_weighting_details 'calc w=1/[\s^2^(Fo^2^)+(0.0912P)^2^+62.0100P] where P=(Fo^2^+2Fc^2^)/3'
_refine_ls_weighting_scheme calc
_refine_ls_wR_factor_gt 0.1927
_refine_ls_wR_factor_ref 0.1987
_reflns_number_gt 12607
_reflns_number_total 16755
_reflns_threshold_expression >2\s(I)
_cod_data_source_file ic100089y_si_002.cif
_cod_data_source_block ak45b
_cod_depositor_comments
;
The following automatic conversions were performed:

'_symmetry_cell_setting' value 'Triclinic' changed to 'triclinic'
according to the built-in table from CIF Core dictionary named
'cif_core.dic' version 2.4.1 from 2010-06-29.

Automatic conversion script
Id: cif_fix_values 1646 2011-03-28 12:23:43Z adriana 
;
_cod_original_cell_volume 4784.7(3)
_cod_database_code 4315481

loop_
_symmetry_equiv_pos_as_xyz
'x, y, z'
'-x, -y, -z'

loop_
_atom_site_label
_atom_site_type_symbol
_atom_site_fract_x
_atom_site_fract_y
_atom_site_fract_z
_atom_site_U_iso_or_equiv
_atom_site_adp_type
_atom_site_occupancy
_atom_site_symmetry_multiplicity
_atom_site_calc_flag
_atom_site_refinement_flags
_atom_site_disorder_assembly
_atom_site_disorder_group
C1 C 0.3522(7) 0.3918(6) 0.4891(5) 0.027(2) Uani 1 1 d . . .
H1 H 0.4098 0.4430 0.4973 0.032 Uiso 1 1 calc R . .
C2 C 0.2803(7) 0.3946(6) 0.5174(5) 0.026(2) Uani 1 1 d . . .
H2 H 0.2899 0.4464 0.5438 0.032 Uiso 1 1 calc R . .
C3 C 0.1949(7) 0.3190(6) 0.5054(5) 0.0225(19) Uani 1 1 d . . .
H3 H 0.1456 0.3184 0.5237 0.027 Uiso 1 1 calc R . .
C4 C 0.1838(7) 0.2431(6) 0.4651(5) 0.0217(19) Uani 1 1 d . . .
H4 H 0.1255 0.1912 0.4547 0.026 Uiso 1 1 calc R . .
C5 C 0.2590(7) 0.2459(5) 0.4412(4) 0.0197(18) Uani 1 1 d . . .
C6 C 0.2541(7) 0.1673(5) 0.3982(4) 0.0162(17) Uani 1 1 d . . .
C7 C 0.1640(7) 0.0772(6) 0.3761(5) 0.0221(19) Uani 1 1 d . . .
C8 C 0.1430(7) 0.0456(6) 0.4255(5) 0.0218(19) Uani 1 1 d . . .
H8 H 0.1789 0.0799 0.4725 0.026 Uiso 1 1 calc R . .
C9 C 0.0660(7) -0.0399(5) 0.4045(5) 0.025(2) Uani 1 1 d . . .
H9 H 0.0520 -0.0625 0.4382 0.030 Uiso 1 1 calc R . .
C10 C 0.0113(8) -0.0907(6) 0.3354(5) 0.029(2) Uani 1 1 d . . .
H10 H -0.0420 -0.1462 0.3219 0.035 Uiso 1 1 calc R . .
C11 C 0.0366(8) -0.0580(6) 0.2852(5) 0.028(2) Uani 1 1 d . . .
H11 H 0.0019 -0.0923 0.2382 0.034 Uiso 1 1 calc R . .
C12 C 0.1149(7) 0.0275(6) 0.3064(5) 0.024(2) Uani 1 1 d . . .
H12 H 0.1331 0.0498 0.2737 0.028 Uiso 1 1 calc R . .
C13 C 0.3332(7) 0.3476(5) 0.0705(4) 0.0211(19) Uani 1 1 d . . .
H13 H 0.3849 0.3514 0.0538 0.025 Uiso 1 1 calc R . .
C14 C 0.2588(8) 0.3710(6) 0.0389(5) 0.027(2) Uani 1 1 d . . .
H14 H 0.2607 0.3902 0.0017 0.032 Uiso 1 1 calc R . .
C15 C 0.1811(9) 0.3656(7) 0.0631(5) 0.035(2) Uani 1 1 d . . .
H15 H 0.1299 0.3811 0.0430 0.042 Uiso 1 1 calc R . .
C16 C 0.1831(8) 0.3363(6) 0.1182(5) 0.028(2) Uani 1 1 d . . .
H16 H 0.1324 0.3321 0.1359 0.033 Uiso 1 1 calc R . .
C17 C 0.2575(7) 0.3137(5) 0.1469(4) 0.0155(17) Uani 1 1 d . . .
C18 C 0.2600(6) 0.2783(5) 0.2052(4) 0.0119(16) Uani 1 1 d . . .
C19 C 0.1861(6) 0.2705(5) 0.2394(4) 0.0144(17) Uani 1 1 d . . .
C20 C 0.1926(7) 0.3427(5) 0.2822(4) 0.0185(18) Uani 1 1 d . . .
H20 H 0.2404 0.3970 0.2869 0.022 Uiso 1 1 calc R . .
C21 C 0.1269(7) 0.3326(6) 0.3177(5) 0.0221(19) Uani 1 1 d . . .
H21 H 0.1316 0.3804 0.3468 0.026 Uiso 1 1 calc R . .
C22 C 0.0546(7) 0.2520(6) 0.3099(5) 0.0214(19) Uani 1 1 d . . .
H22 H 0.0105 0.2455 0.3335 0.026 Uiso 1 1 calc R . .
C23 C 0.0484(7) 0.1817(6) 0.2673(5) 0.024(2) Uani 1 1 d . . .
H23 H -0.0006 0.1274 0.2617 0.028 Uiso 1 1 calc R . .
C24 C 0.1143(7) 0.1906(5) 0.2325(4) 0.0181(18) Uani 1 1 d . . .
H24 H 0.1100 0.1424 0.2043 0.022 Uiso 1 1 calc R . .
C25 C 0.4654(7) -0.0937(5) 0.1028(4) 0.0186(18) Uani 1 1 d . . .
H25 H 0.5386 -0.0690 0.1278 0.022 Uiso 1 1 calc R . .
C26 C 0.4111(8) -0.1746(6) 0.0489(5) 0.024(2) Uani 1 1 d . . .
H26 H 0.4475 -0.2031 0.0383 0.029 Uiso 1 1 calc R . .
C27 C 0.3044(7) -0.2089(6) 0.0136(4) 0.024(2) Uani 1 1 d . . .
H27 H 0.2672 -0.2614 -0.0225 0.028 Uiso 1 1 calc R . .
C28 C 0.2494(7) -0.1671(5) 0.0305(4) 0.0189(18) Uani 1 1 d . . .
H28 H 0.1758 -0.1917 0.0068 0.023 Uiso 1 1 calc R . .
C29 C 0.3068(7) -0.0876(5) 0.0835(4) 0.0179(18) Uani 1 1 d . . .
C30 C 0.2551(7) -0.0399(5) 0.1080(4) 0.0168(18) Uani 1 1 d . . .
C31 C 0.1381(6) -0.0708(5) 0.0732(4) 0.0151(17) Uani 1 1 d . . .
C32 C 0.0927(7) -0.0790(6) 0.0042(4) 0.023(2) Uani 1 1 d . . .
H32 H 0.1341 -0.0688 -0.0212 0.028 Uiso 1 1 calc R . .
C33 C -0.0143(7) -0.1023(6) -0.0275(5) 0.025(2) Uani 1 1 d . . .
H33 H -0.0434 -0.1048 -0.0734 0.029 Uiso 1 1 calc R . .
C34 C -0.0784(7) -0.1217(6) 0.0080(5) 0.027(2) Uani 1 1 d . . .
H34 H -0.1506 -0.1388 -0.0135 0.033 Uiso 1 1 calc R . .
C35 C -0.0316(8) -0.1150(7) 0.0771(5) 0.031(2) Uani 1 1 d . . .
H35 H -0.0734 -0.1291 0.1018 0.037 Uiso 1 1 calc R . .
C36 C 0.0758(8) -0.0880(6) 0.1093(5) 0.025(2) Uani 1 1 d . . .
H36 H 0.1062 -0.0814 0.1562 0.029 Uiso 1 1 calc R . .
C37 C 0.7023(7) 0.1120(6) 0.5395(4) 0.0172(17) Uani 1 1 d . . .
H37 H 0.7521 0.1677 0.5687 0.021 Uiso 1 1 calc R . .
C38 C 0.6951(7) 0.0467(6) 0.5655(5) 0.0202(19) Uani 1 1 d . . .
H38 H 0.7391 0.0589 0.6115 0.024 Uiso 1 1 calc R . .
C39 C 0.6233(7) -0.0357(6) 0.5237(5) 0.022(2) Uani 1 1 d . . .
H39 H 0.6177 -0.0800 0.5408 0.027 Uiso 1 1 calc R . .
C40 C 0.5588(7) -0.0523(6) 0.4553(5) 0.0186(18) Uani 1 1 d . . .
H40 H 0.5090 -0.1078 0.4256 0.022 Uiso 1 1 calc R . .
C41 C 0.5704(6) 0.0167(5) 0.4319(4) 0.0128(16) Uani 1 1 d . . .
C42 C 0.5013(7) 0.0044(5) 0.3592(4) 0.0144(17) Uani 1 1 d . . .
C43 C 0.4416(7) -0.0790(5) 0.3014(4) 0.0182(18) Uani 1 1 d . . .
C44 C 0.4903(9) -0.1265(6) 0.2875(5) 0.030(2) Uani 1 1 d . . .
H44 H 0.5609 -0.1084 0.3161 0.036 Uiso 1 1 calc R . .
C45 C 0.4323(10) -0.2031(7) 0.2292(6) 0.040(3) Uani 1 1 d . . .
H45 H 0.4654 -0.2351 0.2192 0.048 Uiso 1 1 calc R . .
C46 C 0.3284(12) -0.2306(7) 0.1875(6) 0.052(4) Uani 1 1 d . . .
H46 H 0.2912 -0.2806 0.1487 0.063 Uiso 1 1 calc R . .
C47 C 0.2786(9) -0.1843(6) 0.2029(5) 0.037(3) Uani 1 1 d . . .
H47 H 0.2069 -0.2044 0.1755 0.044 Uiso 1 1 calc R . .
C48 C 0.3335(8) -0.1088(5) 0.2582(4) 0.026(2) Uani 1 1 d . . .
H48 H 0.2996 -0.0772 0.2673 0.031 Uiso 1 1 calc R . .
C49 C 0.8673(6) 0.4607(5) 0.5146(4) 0.0128(16) Uani 1 1 d . . .
C50 C 0.9237(7) 0.4669(5) 0.5826(4) 0.0166(17) Uani 1 1 d . . .
H50 H 0.9030 0.4196 0.5963 0.020 Uiso 1 1 calc R . .
C51 C 1.0105(7) 0.5438(6) 0.6292(4) 0.0206(19) Uani 1 1 d . . .
H51 H 1.0460 0.5484 0.6749 0.025 Uiso 1 1 calc R . .
C52 C 1.0443(7) 0.6126(6) 0.6091(5) 0.024(2) Uani 1 1 d . . .
H52 H 1.1043 0.6633 0.6403 0.029 Uiso 1 1 calc R . .
C53 C 0.9889(7) 0.6071(5) 0.5412(5) 0.0191(18) Uani 1 1 d . . .
H53 H 1.0110 0.6546 0.5277 0.023 Uiso 1 1 calc R . .
C54 C 0.9010(6) 0.5307(5) 0.4941(4) 0.0145(17) Uani 1 1 d . . .
H54 H 0.8648 0.5267 0.4488 0.017 Uiso 1 1 calc R . .
C55 C 0.7769(6) 0.3779(5) 0.4640(4) 0.0133(16) Uani 1 1 d . . .
C56 C 0.7682(6) 0.1131(5) 0.3472(4) 0.0132(16) Uani 1 1 d . . .
C57 C 0.8382(7) 0.1605(5) 0.4167(4) 0.0175(18) Uani 1 1 d . . .
H57 H 0.8389 0.2097 0.4401 0.021 Uiso 1 1 calc R . .
C58 C 0.9075(7) 0.1326(6) 0.4508(5) 0.026(2) Uani 1 1 d . . .
H58 H 0.9561 0.1644 0.4970 0.031 Uiso 1 1 calc R . .
C59 C 0.9052(8) 0.0605(7) 0.4178(5) 0.033(2) Uani 1 1 d . . .
H59 H 0.9499 0.0416 0.4419 0.040 Uiso 1 1 calc R . .
C60 C 0.8363(9) 0.0141(7) 0.3478(5) 0.035(2) Uani 1 1 d . . .
H60 H 0.8366 -0.0345 0.3245 0.042 Uiso 1 1 calc R . .
C61 C 0.7675(7) 0.0406(6) 0.3131(5) 0.0218(19) Uani 1 1 d . . .
H61 H 0.7204 0.0093 0.2665 0.026 Uiso 1 1 calc R . .
C62 C 0.6909(7) 0.1409(5) 0.3101(4) 0.0152(17) Uani 1 1 d . . .
C63 C 0.6877(7) 0.3504(5) 0.6140(4) 0.0165(17) Uani 1 1 d . . .
C64 C 0.7093(7) 0.2960(6) 0.6456(5) 0.024(2) Uani 1 1 d . . .
H64 H 0.6663 0.2374 0.6235 0.028 Uiso 1 1 calc R . .
C65 C 0.7950(8) 0.3281(6) 0.7102(5) 0.031(2) Uani 1 1 d . . .
H65 H 0.8103 0.2911 0.7307 0.037 Uiso 1 1 calc R . .
C66 C 0.8572(8) 0.4156(6) 0.7435(5) 0.030(2) Uani 1 1 d . . .
H66 H 0.9149 0.4378 0.7865 0.036 Uiso 1 1 calc R . .
C67 C 0.8330(7) 0.4697(6) 0.7124(5) 0.025(2) Uani 1 1 d . . .
H67 H 0.8739 0.5283 0.7355 0.030 Uiso 1 1 calc R . .
C68 C 0.7490(7) 0.4383(6) 0.6476(4) 0.0201(18) Uani 1 1 d . . .
H68 H 0.7339 0.4753 0.6269 0.024 Uiso 1 1 calc R . .
C69 C 0.6032(7) 0.3148(5) 0.5415(4) 0.0155(17) Uani 1 1 d . . .
C70 C 0.5044(6) 0.4822(5) 0.2907(4) 0.0137(16) Uani 1 1 d . . .
C71 C 0.5334(7) 0.4937(5) 0.2353(5) 0.0201(19) Uani 1 1 d . . .
H71 H 0.5691 0.4663 0.2215 0.024 Uiso 1 1 calc R . .
C72 C 0.5096(8) 0.5449(6) 0.2015(5) 0.027(2) Uani 1 1 d . . .
H72 H 0.5323 0.5541 0.1664 0.033 Uiso 1 1 calc R . .
C73 C 0.4523(9) 0.5830(6) 0.2186(5) 0.030(2) Uani 1 1 d . . .
H73 H 0.4323 0.6144 0.1931 0.037 Uiso 1 1 calc R . .
C74 C 0.4246(8) 0.5742(6) 0.2742(5) 0.026(2) Uani 1 1 d . . .
H74 H 0.3885 0.6018 0.2871 0.031 Uiso 1 1 calc R . .
C75 C 0.4508(7) 0.5241(5) 0.3111(5) 0.0224(19) Uani 1 1 d . . .
H75 H 0.4328 0.5187 0.3486 0.027 Uiso 1 1 calc R . .
C76 C 0.5206(6) 0.4191(5) 0.3230(4) 0.0139(17) Uani 1 1 d . . .
C77 C 0.7683(6) 0.3458(5) 0.1842(4) 0.0147(17) Uani 1 1 d . . .
C78 C 0.8249(7) 0.2999(5) 0.1932(4) 0.0153(17) Uani 1 1 d . . .
H78 H 0.8093 0.2598 0.2150 0.018 Uiso 1 1 calc R . .
C79 C 0.9042(7) 0.3147(6) 0.1694(5) 0.025(2) Uani 1 1 d . . .
H79 H 0.9418 0.2840 0.1746 0.029 Uiso 1 1 calc R . .
C80 C 0.9274(7) 0.3747(6) 0.1380(4) 0.024(2) Uani 1 1 d . . .
H80 H 0.9810 0.3843 0.1222 0.028 Uiso 1 1 calc R . .
C81 C 0.8734(7) 0.4209(6) 0.1295(5) 0.0218(19) Uani 1 1 d . . .
H81 H 0.8907 0.4618 0.1085 0.026 Uiso 1 1 calc R . .
C82 C 0.7932(7) 0.4063(5) 0.1522(4) 0.0189(18) Uani 1 1 d . . .
H82 H 0.7557 0.4369 0.1461 0.023 Uiso 1 1 calc R . .
C83 C 0.6793(6) 0.3279(5) 0.2080(4) 0.0130(16) Uani 1 1 d . . .
C84 C 0.3502(6) 0.0626(5) -0.0169(4) 0.0144(17) Uani 1 1 d . . .
C85 C 0.2755(7) 0.0721(5) -0.0664(4) 0.0181(18) Uani 1 1 d . . .
H85 H 0.2642 0.1189 -0.0550 0.022 Uiso 1 1 calc R . .
C86 C 0.2173(7) 0.0113(6) -0.1333(4) 0.0217(19) Uani 1 1 d . . .
H86 H 0.1691 0.0188 -0.1672 0.026 Uiso 1 1 calc R . .
C87 C 0.2301(7) -0.0604(5) -0.1500(4) 0.0212(19) Uani 1 1 d . . .
H87 H 0.1883 -0.1024 -0.1941 0.025 Uiso 1 1 calc R . .
C88 C 0.3064(7) -0.0691(5) -0.0999(4) 0.0198(18) Uani 1 1 d . . .
H88 H 0.3177 -0.1159 -0.1111 0.024 Uiso 1 1 calc R . .
C89 C 0.3643(7) -0.0089(5) -0.0346(4) 0.0168(17) Uani 1 1 d . . .
H89 H 0.4142 -0.0157 -0.0011 0.020 Uiso 1 1 calc R . .
C90 C 0.4115(6) 0.1260(5) 0.0570(4) 0.0131(16) Uani 1 1 d . . .
C91 C 0.4228(10) 0.6098(8) 0.9944(7) 0.052(3) Uani 1 1 d . . .
H91A H 0.4941 0.6346 1.0306 0.062 Uiso 1 1 calc R . .
H91B H 0.4215 0.6488 0.9691 0.062 Uiso 1 1 calc R . .
C92 C 0.3224(8) 0.2617(6) 0.6444(5) 0.032(2) Uani 1 1 d . . .
H92A H 0.3575 0.2708 0.6936 0.039 Uiso 1 1 calc R . .
H92B H 0.3302 0.3159 0.6404 0.039 Uiso 1 1 calc R . .
C93 C 0.0837(10) 0.3767(8) 0.6956(6) 0.055(3) Uani 1 1 d . . .
H93A H 0.0518 0.4096 0.7115 0.065 Uiso 1 1 calc R . .
H93B H 0.1051 0.3530 0.7309 0.065 Uiso 1 1 calc R . .
N1 N 0.3430(6) 0.3209(4) 0.4517(3) 0.0174(15) Uani 1 1 d . . .
N2 N 0.3320(5) 0.1832(4) 0.3809(3) 0.0126(14) Uani 1 1 d . . .
N3 N 0.3341(5) 0.3197(4) 0.1241(3) 0.0145(14) Uani 1 1 d . . .
N4 N 0.3304(5) 0.2528(4) 0.2212(3) 0.0145(14) Uani 1 1 d . . .
N5 N 0.4135(5) -0.0518(4) 0.1185(3) 0.0137(14) Uani 1 1 d . . .
N6 N 0.3209(5) 0.0281(4) 0.1617(3) 0.0132(14) Uani 1 1 d . . .
N7 N 0.6405(5) 0.0980(4) 0.4741(3) 0.0150(14) Uani 1 1 d . . .
N8 N 0.5015(5) 0.0726(4) 0.3528(3) 0.0126(14) Uani 1 1 d . . .
O1 O 0.3320(4) 0.1154(3) 0.3398(3) 0.0139(12) Uani 1 1 d . . .
O2 O 0.3388(4) 0.2257(3) 0.2768(3) 0.0121(11) Uani 1 1 d . . .
O3 O 0.2854(4) 0.0734(3) 0.1954(3) 0.0145(12) Uani 1 1 d . . .
O4 O 0.4468(4) 0.0680(3) 0.2873(3) 0.0123(11) Uani 1 1 d . . .
O5 O 0.7520(4) 0.3137(3) 0.4830(3) 0.0126(11) Uani 1 1 d . . .
O6 O 0.7271(4) 0.3762(3) 0.4030(3) 0.0125(11) Uani 1 1 d . . .
O7 O 0.6808(4) 0.1984(3) 0.3458(3) 0.0128(11) Uani 1 1 d . . .
O8 O 0.6398(4) 0.1034(4) 0.2450(3) 0.0162(12) Uani 1 1 d . . .
O9 O 0.5593(4) 0.2354(3) 0.5086(3) 0.0165(12) Uani 1 1 d . . .
O10 O 0.5803(4) 0.3657(4) 0.5154(3) 0.0174(12) Uani 1 1 d . . .
O11 O 0.5516(4) 0.3729(3) 0.2935(3) 0.0126(11) Uani 1 1 d . . .
O12 O 0.5003(4) 0.4141(3) 0.3755(3) 0.0144(12) Uani 1 1 d . . .
O13 O 0.6963(4) 0.3114(3) 0.2637(3) 0.0128(11) Uani 1 1 d . . .
O14 O 0.5989(4) 0.3322(3) 0.1725(3) 0.0155(12) Uani 1 1 d . . .
O15 O 0.3815(5) 0.1799(4) 0.0735(3) 0.0197(13) Uani 1 1 d . . .
O16 O 0.4867(4) 0.1192(4) 0.0975(3) 0.0165(12) Uani 1 1 d . . .
O17 O 0.5237(4) 0.2394(3) 0.3635(3) 0.0125(11) Uani 1 1 d . . .
O18 O 0.4888(4) 0.1981(3) 0.2369(3) 0.0108(11) Uani 1 1 d . . .
Cl1 Cl 0.3926(3) 0.5120(2) 0.93638(18) 0.0538(8) Uani 1 1 d . . .
Cl2 Cl 0.3337(3) 0.5978(2) 1.03275(16) 0.0522(8) Uani 1 1 d . . .
Cl3 Cl 0.1859(2) 0.18893(19) 0.61281(15) 0.0453(7) Uani 1 1 d . . .
Cl4 Cl 0.3844(2) 0.22374(18) 0.59746(14) 0.0395(6) Uani 1 1 d . . .
Cl5 Cl -0.0114(2) 0.29327(18) 0.61706(16) 0.0464(7) Uani 1 1 d . . .
Cl6 Cl 0.1957(2) 0.4441(2) 0.68717(16) 0.0528(8) Uani 1 1 d . . .
Mn1 Mn 0.40254(9) 0.15377(7) 0.28316(6) 0.0101(2) Uani 1 1 d . . .
Mn2 Mn 0.61435(9) 0.19730(7) 0.43406(6) 0.0115(3) Uani 1 1 d . . .
Mn3 Mn 0.61048(9) 0.28363(7) 0.31756(6) 0.0101(2) Uani 1 1 d . . .
Mn4 Mn 0.44651(9) 0.26985(7) 0.17335(6) 0.0115(3) Uani 1 1 d . . .
Mn5 Mn 0.49232(10) 0.08484(7) 0.18561(6) 0.0121(3) Uani 1 1 d . . .
Mn6 Mn 0.46300(9) 0.31283(7) 0.41201(6) 0.0112(3) Uani 1 1 d . . .
I1 I 0.64710(6) 0.78121(4) 0.17611(4) 0.03955(19) Uani 1 1 d . . .
I2 I 0.79589(5) 0.72265(4) 0.15865(3) 0.03362(18) Uani 1 1 d . . .
I3 I 0.95172(6) 0.66992(6) 0.14166(4) 0.0485(2) Uani 1 1 d . . .

loop_
_atom_site_aniso_label
_atom_site_aniso_U_11
_atom_site_aniso_U_22
_atom_site_aniso_U_33
_atom_site_aniso_U_23
_atom_site_aniso_U_13
_atom_site_aniso_U_12
C1 0.014(5) 0.027(5) 0.030(5) 0.000(4) 0.007(4) 0.006(4)
C2 0.019(5) 0.034(5) 0.018(5) -0.008(4) 0.001(4) 0.018(4)
C3 0.023(5) 0.037(5) 0.024(5) 0.017(4) 0.016(4) 0.022(4)
C4 0.028(5) 0.020(4) 0.027(5) 0.013(4) 0.016(4) 0.015(4)
C5 0.021(5) 0.024(4) 0.020(4) 0.013(4) 0.007(4) 0.015(4)
C6 0.014(5) 0.019(4) 0.020(4) 0.010(4) 0.007(4) 0.010(4)
C7 0.014(5) 0.035(5) 0.026(5) 0.012(4) 0.010(4) 0.017(4)
C8 0.026(5) 0.025(5) 0.022(5) 0.011(4) 0.012(4) 0.017(4)
C9 0.022(5) 0.016(4) 0.034(5) 0.007(4) 0.011(4) 0.009(4)
C10 0.029(6) 0.030(5) 0.038(6) 0.018(5) 0.023(5) 0.015(4)
C11 0.030(6) 0.023(5) 0.025(5) 0.007(4) 0.011(4) 0.006(4)
C12 0.025(5) 0.022(4) 0.015(4) 0.006(4) 0.006(4) 0.005(4)
C13 0.028(5) 0.021(4) 0.016(4) 0.009(4) 0.009(4) 0.014(4)
C14 0.034(6) 0.035(5) 0.018(5) 0.015(4) 0.010(4) 0.019(5)
C15 0.043(7) 0.050(6) 0.035(6) 0.028(5) 0.018(5) 0.037(6)
C16 0.026(5) 0.043(6) 0.028(5) 0.019(5) 0.012(4) 0.027(5)
C17 0.019(5) 0.018(4) 0.008(4) 0.004(3) 0.003(4) 0.010(4)
C18 0.010(4) 0.010(4) 0.013(4) 0.002(3) 0.002(3) 0.004(3)
C19 0.012(4) 0.021(4) 0.009(4) 0.006(3) -0.001(3) 0.011(4)
C20 0.018(5) 0.016(4) 0.024(5) 0.006(4) 0.010(4) 0.009(4)
C21 0.016(5) 0.025(5) 0.029(5) 0.008(4) 0.008(4) 0.016(4)
C22 0.017(5) 0.034(5) 0.024(5) 0.016(4) 0.012(4) 0.017(4)
C23 0.011(5) 0.026(5) 0.030(5) 0.010(4) 0.010(4) 0.004(4)
C24 0.018(5) 0.019(4) 0.015(4) 0.004(3) 0.004(4) 0.010(4)
C25 0.019(5) 0.016(4) 0.017(4) 0.004(3) 0.003(4) 0.009(4)
C26 0.028(5) 0.025(5) 0.026(5) 0.004(4) 0.015(4) 0.018(4)
C27 0.024(5) 0.018(4) 0.013(4) -0.006(3) -0.001(4) 0.007(4)
C28 0.018(5) 0.016(4) 0.017(4) 0.003(3) 0.003(4) 0.008(4)
C29 0.019(5) 0.023(4) 0.016(4) 0.013(4) 0.009(4) 0.010(4)
C30 0.023(5) 0.017(4) 0.009(4) 0.005(3) 0.003(4) 0.011(4)
C31 0.013(4) 0.011(4) 0.014(4) 0.002(3) 0.002(4) 0.003(3)
C32 0.018(5) 0.030(5) 0.012(4) 0.005(4) 0.001(4) 0.006(4)
C33 0.020(5) 0.036(5) 0.016(4) 0.010(4) 0.004(4) 0.014(4)
C34 0.014(5) 0.035(5) 0.021(5) 0.006(4) -0.001(4) 0.008(4)
C35 0.022(5) 0.046(6) 0.029(5) 0.015(5) 0.015(5) 0.016(5)
C36 0.026(5) 0.032(5) 0.018(4) 0.011(4) 0.011(4) 0.012(4)
C37 0.009(4) 0.026(4) 0.019(4) 0.011(4) 0.005(4) 0.010(4)
C38 0.016(5) 0.032(5) 0.023(5) 0.018(4) 0.010(4) 0.017(4)
C39 0.023(5) 0.033(5) 0.031(5) 0.024(4) 0.017(4) 0.021(4)
C40 0.020(5) 0.025(4) 0.021(4) 0.012(4) 0.011(4) 0.017(4)
C41 0.013(4) 0.016(4) 0.016(4) 0.009(3) 0.008(4) 0.009(3)
C42 0.017(5) 0.017(4) 0.015(4) 0.011(3) 0.009(4) 0.010(4)
C43 0.024(5) 0.017(4) 0.019(4) 0.011(4) 0.013(4) 0.010(4)
C44 0.054(7) 0.024(5) 0.028(5) 0.016(4) 0.025(5) 0.025(5)
C45 0.061(8) 0.026(5) 0.050(7) 0.015(5) 0.036(7) 0.025(6)
C46 0.093(11) 0.026(6) 0.031(6) 0.006(5) 0.034(7) 0.017(7)
C47 0.041(7) 0.030(5) 0.021(5) 0.011(4) 0.008(5) 0.003(5)
C48 0.037(6) 0.017(4) 0.015(4) 0.006(4) 0.003(4) 0.010(4)
C49 0.006(4) 0.019(4) 0.013(4) 0.001(3) 0.005(3) 0.007(3)
C50 0.018(5) 0.022(4) 0.010(4) 0.004(3) 0.004(4) 0.011(4)
C51 0.013(5) 0.031(5) 0.007(4) 0.000(4) -0.003(3) 0.008(4)
C52 0.009(4) 0.019(4) 0.033(5) -0.003(4) 0.008(4) 0.002(4)
C53 0.015(5) 0.022(4) 0.024(5) 0.007(4) 0.009(4) 0.012(4)
C54 0.008(4) 0.021(4) 0.018(4) 0.007(3) 0.007(3) 0.010(3)
C55 0.014(4) 0.018(4) 0.016(4) 0.007(3) 0.008(4) 0.012(3)
C56 0.009(4) 0.020(4) 0.013(4) 0.009(3) 0.006(3) 0.007(3)
C57 0.022(5) 0.019(4) 0.017(4) 0.010(4) 0.010(4) 0.013(4)
C58 0.017(5) 0.043(6) 0.017(4) 0.007(4) -0.002(4) 0.021(4)
C59 0.032(6) 0.045(6) 0.034(6) 0.019(5) 0.010(5) 0.030(5)
C60 0.042(7) 0.036(6) 0.030(5) 0.005(5) 0.008(5) 0.029(5)
C61 0.024(5) 0.034(5) 0.015(4) 0.009(4) 0.008(4) 0.020(4)
C62 0.015(4) 0.014(4) 0.019(4) 0.008(3) 0.009(4) 0.007(3)
C63 0.012(4) 0.023(4) 0.010(4) 0.005(3) 0.002(3) 0.006(4)
C64 0.018(5) 0.016(4) 0.026(5) 0.007(4) 0.003(4) 0.003(4)
C65 0.031(6) 0.035(5) 0.028(5) 0.019(5) 0.009(5) 0.015(5)
C66 0.029(6) 0.034(5) 0.014(4) 0.010(4) -0.003(4) 0.012(4)
C67 0.021(5) 0.019(4) 0.019(5) -0.001(4) -0.002(4) 0.005(4)
C68 0.020(5) 0.027(5) 0.015(4) 0.008(4) 0.006(4) 0.013(4)
C69 0.015(5) 0.023(4) 0.012(4) 0.004(4) 0.008(4) 0.012(4)
C70 0.014(4) 0.010(4) 0.014(4) 0.005(3) 0.003(3) 0.006(3)
C71 0.021(5) 0.015(4) 0.026(5) 0.003(4) 0.013(4) 0.008(4)
C72 0.043(6) 0.023(5) 0.024(5) 0.016(4) 0.019(5) 0.016(4)
C73 0.053(7) 0.022(5) 0.029(5) 0.017(4) 0.021(5) 0.023(5)
C74 0.041(6) 0.023(5) 0.037(5) 0.018(4) 0.025(5) 0.024(4)
C75 0.027(5) 0.023(4) 0.025(5) 0.010(4) 0.015(4) 0.014(4)
C76 0.008(4) 0.016(4) 0.014(4) 0.005(3) 0.004(3) 0.004(3)
C77 0.013(4) 0.020(4) 0.008(4) 0.002(3) 0.004(3) 0.006(3)
C78 0.017(5) 0.017(4) 0.011(4) 0.004(3) 0.006(4) 0.008(4)
C79 0.020(5) 0.032(5) 0.016(4) 0.001(4) 0.002(4) 0.015(4)
C80 0.010(4) 0.036(5) 0.016(4) 0.002(4) 0.003(4) 0.007(4)
C81 0.018(5) 0.022(4) 0.018(4) 0.009(4) 0.006(4) 0.003(4)
C82 0.022(5) 0.017(4) 0.017(4) 0.006(3) 0.007(4) 0.010(4)
C83 0.011(4) 0.015(4) 0.010(4) 0.000(3) 0.006(3) 0.005(3)
C84 0.013(4) 0.018(4) 0.007(4) 0.001(3) 0.003(3) 0.005(3)
C85 0.022(5) 0.023(4) 0.012(4) 0.007(4) 0.006(4) 0.014(4)
C86 0.022(5) 0.028(5) 0.015(4) 0.007(4) 0.003(4) 0.017(4)
C87 0.020(5) 0.022(4) 0.012(4) 0.001(4) 0.004(4) 0.005(4)
C88 0.023(5) 0.017(4) 0.021(5) 0.005(4) 0.013(4) 0.011(4)
C89 0.018(5) 0.022(4) 0.013(4) 0.010(3) 0.005(4) 0.012(4)
C90 0.014(4) 0.014(4) 0.009(4) 0.004(3) 0.004(3) 0.005(3)
C91 0.043(8) 0.050(7) 0.047(7) 0.008(6) 0.012(6) 0.017(6)
C92 0.029(6) 0.033(5) 0.030(5) 0.012(4) 0.012(5) 0.009(5)
C93 0.058(9) 0.062(8) 0.028(6) 0.018(6) 0.018(6) 0.012(7)
N1 0.015(4) 0.024(4) 0.012(3) 0.005(3) 0.002(3) 0.011(3)
N2 0.017(4) 0.019(3) 0.012(3) 0.009(3) 0.009(3) 0.013(3)
N3 0.014(4) 0.019(3) 0.010(3) 0.006(3) 0.004(3) 0.008(3)
N4 0.016(4) 0.017(3) 0.009(3) 0.005(3) 0.001(3) 0.009(3)
N5 0.014(4) 0.017(3) 0.010(3) 0.004(3) 0.005(3) 0.007(3)
N6 0.012(4) 0.014(3) 0.014(3) 0.006(3) 0.003(3) 0.008(3)
N7 0.016(4) 0.021(4) 0.012(3) 0.009(3) 0.005(3) 0.010(3)
N8 0.013(4) 0.017(3) 0.012(3) 0.007(3) 0.006(3) 0.010(3)
O1 0.017(3) 0.009(3) 0.017(3) 0.005(2) 0.009(3) 0.006(2)
O2 0.015(3) 0.016(3) 0.009(3) 0.007(2) 0.005(2) 0.009(2)
O3 0.012(3) 0.016(3) 0.018(3) 0.004(2) 0.005(2) 0.010(2)
O4 0.015(3) 0.013(3) 0.009(3) 0.004(2) 0.002(2) 0.009(2)
O5 0.012(3) 0.014(3) 0.009(3) 0.002(2) 0.003(2) 0.006(2)
O6 0.012(3) 0.013(3) 0.012(3) 0.006(2) 0.003(2) 0.006(2)
O7 0.011(3) 0.017(3) 0.013(3) 0.005(2) 0.002(2) 0.011(2)
O8 0.017(3) 0.027(3) 0.006(3) 0.001(2) 0.002(2) 0.015(3)
O9 0.010(3) 0.019(3) 0.013(3) 0.002(2) 0.004(2) 0.002(2)
O10 0.016(3) 0.020(3) 0.019(3) 0.007(2) 0.007(3) 0.011(3)
O11 0.012(3) 0.013(3) 0.010(3) 0.001(2) 0.002(2) 0.006(2)
O12 0.018(3) 0.012(3) 0.011(3) 0.004(2) 0.003(2) 0.008(2)
O13 0.012(3) 0.019(3) 0.011(3) 0.006(2) 0.005(2) 0.009(2)
O14 0.016(3) 0.020(3) 0.016(3) 0.009(2) 0.007(3) 0.012(3)
O15 0.021(3) 0.026(3) 0.013(3) 0.003(3) 0.004(3) 0.017(3)
O16 0.013(3) 0.022(3) 0.013(3) 0.007(2) 0.004(3) 0.009(3)
O17 0.013(3) 0.017(3) 0.006(3) 0.001(2) 0.001(2) 0.009(2)
O18 0.010(3) 0.014(3) 0.006(3) 0.001(2) 0.000(2) 0.007(2)
Cl1 0.058(2) 0.0542(18) 0.0567(19) 0.0195(15) 0.0260(16) 0.0313(16)
Cl2 0.067(2) 0.0537(18) 0.0437(17) 0.0190(14) 0.0249(16) 0.0340(16)
Cl3 0.0338(15) 0.0564(17) 0.0422(16) 0.0257(14) 0.0186(13) 0.0118(13)
Cl4 0.0356(15) 0.0466(15) 0.0330(14) 0.0056(12) 0.0068(12) 0.0259(13)
Cl5 0.0405(17) 0.0356(14) 0.0492(17) 0.0026(13) 0.0111(14) 0.0160(13)
Cl6 0.0323(16) 0.066(2) 0.0407(16) 0.0082(15) 0.0089(13) 0.0139(14)
Mn1 0.0104(6) 0.0117(6) 0.0088(6) 0.0028(5) 0.0025(5) 0.0072(5)
Mn2 0.0108(6) 0.0120(6) 0.0102(6) 0.0041(5) 0.0019(5) 0.0058(5)
Mn3 0.0095(6) 0.0133(6) 0.0077(6) 0.0031(5) 0.0025(5) 0.0066(5)
Mn4 0.0103(6) 0.0165(6) 0.0091(6) 0.0046(5) 0.0025(5) 0.0086(5)
Mn5 0.0113(6) 0.0142(6) 0.0098(6) 0.0019(5) 0.0021(5) 0.0079(5)
Mn6 0.0111(6) 0.0133(6) 0.0097(6) 0.0030(5) 0.0041(5) 0.0067(5)
I1 0.0488(5) 0.0371(4) 0.0339(4) 0.0152(3) 0.0187(3) 0.0188(3)
I2 0.0325(4) 0.0316(3) 0.0244(3) 0.0108(3) 0.0066(3) 0.0071(3)
I3 0.0392(5) 0.0661(5) 0.0520(5) 0.0367(4) 0.0169(4) 0.0301(4)

loop_
_atom_type_symbol
_atom_type_description
_atom_type_scat_dispersion_real
_atom_type_scat_dispersion_imag
_atom_type_scat_source
C C 0.0033 0.0016 'International Tables Vol C Tables 4.2.6.8 and 6.1.1.4'
H H 0.0000 0.0000 'International Tables Vol C Tables 4.2.6.8 and 6.1.1.4'
N N 0.0061 0.0033 'International Tables Vol C Tables 4.2.6.8 and 6.1.1.4'
O O 0.0106 0.0060 'International Tables Vol C Tables 4.2.6.8 and 6.1.1.4'
Cl Cl 0.1484 0.1585 'International Tables Vol C Tables 4.2.6.8 and 6.1.1.4'
Mn Mn 0.3368 0.7283 'International Tables Vol C Tables 4.2.6.8 and 6.1.1.4'
I I -0.4742 1.8119 'International Tables Vol C Tables 4.2.6.8 and 6.1.1.4'

loop_
_geom_angle_atom_site_label_1
_geom_angle_atom_site_label_2
_geom_angle_atom_site_label_3
_geom_angle
_geom_angle_site_symmetry_1
_geom_angle_site_symmetry_3
_geom_angle_publ_flag
N1 C1 C2 123.6(9) . . ?
N1 C1 H1 118.2 . . ?
C2 C1 H1 118.2 . . ?
C3 C2 C1 118.4(8) . . ?
C3 C2 H2 120.8 . . ?
C1 C2 H2 120.8 . . ?
C2 C3 C4 118.5(8) . . ?
C2 C3 H3 120.7 . . ?
C4 C3 H3 120.7 . . ?
C5 C4 C3 119.2(8) . . ?
C5 C4 H4 120.4 . . ?
C3 C4 H4 120.4 . . ?
C4 C5 N1 122.6(8) . . ?
C4 C5 C6 122.8(8) . . ?
N1 C5 C6 114.6(7) . . ?
N2 C6 C5 113.3(7) . . ?
N2 C6 C7 122.8(7) . . ?
C5 C6 C7 123.8(7) . . ?
C8 C7 C12 122.1(9) . . ?
C8 C7 C6 119.6(8) . . ?
C12 C7 C6 117.9(8) . . ?
C7 C8 C9 118.8(9) . . ?
C7 C8 H8 120.6 . . ?
C9 C8 H8 120.6 . . ?
C10 C9 C8 121.1(9) . . ?
C10 C9 H9 119.4 . . ?
C8 C9 H9 119.4 . . ?
C9 C10 C11 119.3(9) . . ?
C9 C10 H10 120.4 . . ?
C11 C10 H10 120.4 . . ?
C10 C11 C12 119.5(9) . . ?
C10 C11 H11 120.2 . . ?
C12 C11 H11 120.2 . . ?
C7 C12 C11 119.1(8) . . ?
C7 C12 H12 120.5 . . ?
C11 C12 H12 120.5 . . ?
N3 C13 C14 122.7(8) . . ?
N3 C13 H13 118.6 . . ?
C14 C13 H13 118.6 . . ?
C13 C14 C15 119.3(8) . . ?
C13 C14 H14 120.4 . . ?
C15 C14 H14 120.4 . . ?
C16 C15 C14 117.1(9) . . ?
C16 C15 H15 121.4 . . ?
C14 C15 H15 121.4 . . ?
C17 C16 C15 121.1(9) . . ?
C17 C16 H16 119.4 . . ?
C15 C16 H16 119.4 . . ?
C16 C17 N3 122.1(8) . . ?
C16 C17 C18 122.8(8) . . ?
N3 C17 C18 115.1(7) . . ?
N4 C18 C19 122.9(7) . . ?
N4 C18 C17 113.8(7) . . ?
C19 C18 C17 123.3(7) . . ?
C24 C19 C20 119.7(8) . . ?
C24 C19 C18 119.1(7) . . ?
C20 C19 C18 121.1(7) . . ?
C21 C20 C19 119.3(8) . . ?
C21 C20 H20 120.3 . . ?
C19 C20 H20 120.3 . . ?
C22 C21 C20 120.4(8) . . ?
C22 C21 H21 119.8 . . ?
C20 C21 H21 119.8 . . ?
C23 C22 C21 119.6(8) . . ?
C23 C22 H22 120.2 . . ?
C21 C22 H22 120.2 . . ?
C22 C23 C24 120.7(8) . . ?
C22 C23 H23 119.6 . . ?
C24 C23 H23 119.6 . . ?
C19 C24 C23 120.2(8) . . ?
C19 C24 H24 119.9 . . ?
C23 C24 H24 119.9 . . ?
N5 C25 C26 121.6(8) . . ?
N5 C25 H25 119.2 . . ?
C26 C25 H25 119.2 . . ?
C27 C26 C25 117.8(8) . . ?
C27 C26 H26 121.1 . . ?
C25 C26 H26 121.1 . . ?
C26 C27 C28 121.2(8) . . ?
C26 C27 H27 119.4 . . ?
C28 C27 H27 119.4 . . ?
C29 C28 C27 118.6(8) . . ?
C29 C28 H28 120.7 . . ?
C27 C28 H28 120.7 . . ?
N5 C29 C28 121.0(8) . . ?
N5 C29 C30 116.2(7) . . ?
C28 C29 C30 122.7(8) . . ?
N6 C30 C29 113.0(8) . . ?
N6 C30 C31 124.9(7) . . ?
C29 C30 C31 122.0(7) . . ?
C36 C31 C32 119.3(8) . . ?
C36 C31 C30 121.2(8) . . ?
C32 C31 C30 119.5(8) . . ?
C31 C32 C33 120.2(8) . . ?
C31 C32 H32 119.9 . . ?
C33 C32 H32 119.9 . . ?
C34 C33 C32 120.9(8) . . ?
C34 C33 H33 119.5 . . ?
C32 C33 H33 119.5 . . ?
C33 C34 C35 117.9(9) . . ?
C33 C34 H34 121.1 . . ?
C35 C34 H34 121.1 . . ?
C36 C35 C34 121.0(9) . . ?
C36 C35 H35 119.5 . . ?
C34 C35 H35 119.5 . . ?
C31 C36 C35 120.7(8) . . ?
C31 C36 H36 119.7 . . ?
C35 C36 H36 119.7 . . ?
N7 C37 C38 122.5(8) . . ?
N7 C37 H37 118.8 . . ?
C38 C37 H37 118.8 . . ?
C39 C38 C37 119.9(8) . . ?
C39 C38 H38 120.0 . . ?
C37 C38 H38 120.0 . . ?
C38 C39 C40 118.9(8) . . ?
C38 C39 H39 120.5 . . ?
C40 C39 H39 120.5 . . ?
C39 C40 C41 118.4(8) . . ?
C39 C40 H40 120.8 . . ?
C41 C40 H40 120.8 . . ?
N7 C41 C40 122.1(7) . . ?
N7 C41 C42 116.0(6) . . ?
C40 C41 C42 121.7(7) . . ?
N8 C42 C43 124.3(7) . . ?
N8 C42 C41 113.1(7) . . ?
C43 C42 C41 122.6(7) . . ?
C44 C43 C48 119.2(9) . . ?
C44 C43 C42 121.2(8) . . ?
C48 C43 C42 119.5(7) . . ?
C43 C44 C45 119.5(10) . . ?
C43 C44 H44 120.3 . . ?
C45 C44 H44 120.3 . . ?
C46 C45 C44 120.7(10) . . ?
C46 C45 H45 119.7 . . ?
C44 C45 H45 119.7 . . ?
C45 C46 C47 119.8(10) . . ?
C45 C46 H46 120.1 . . ?
C47 C46 H46 120.1 . . ?
C48 C47 C46 120.8(11) . . ?
C48 C47 H47 119.6 . . ?
C46 C47 H47 119.6 . . ?
C47 C48 C43 120.0(9) . . ?
C47 C48 H48 120.0 . . ?
C43 C48 H48 120.0 . . ?
C54 C49 C50 119.5(8) . . ?
C54 C49 C55 120.6(7) . . ?
C50 C49 C55 119.8(7) . . ?
C51 C50 C49 119.7(8) . . ?
C51 C50 H50 120.1 . . ?
C49 C50 H50 120.1 . . ?
C52 C51 C50 120.8(8) . . ?
C52 C51 H51 119.6 . . ?
C50 C51 H51 119.6 . . ?
C51 C52 C53 120.0(8) . . ?
C51 C52 H52 120.0 . . ?
C53 C52 H52 120.0 . . ?
C54 C53 C52 119.9(8) . . ?
C54 C53 H53 120.1 . . ?
C52 C53 H53 120.1 . . ?
C49 C54 C53 120.1(8) . . ?
C49 C54 H54 120.0 . . ?
C53 C54 H54 120.0 . . ?
O5 C55 O6 123.7(7) . . ?
O5 C55 C49 119.1(7) . . ?
O6 C55 C49 117.1(7) . . ?
C61 C56 C57 120.5(7) . . ?
C61 C56 C62 120.3(7) . . ?
C57 C56 C62 119.2(7) . . ?
C56 C57 C58 118.4(8) . . ?
C56 C57 H57 120.8 . . ?
C58 C57 H57 120.8 . . ?
C59 C58 C57 121.2(9) . . ?
C59 C58 H58 119.4 . . ?
C57 C58 H58 119.4 . . ?
C58 C59 C60 120.1(9) . . ?
C58 C59 H59 119.9 . . ?
C60 C59 H59 119.9 . . ?
C61 C60 C59 119.7(9) . . ?
C61 C60 H60 120.1 . . ?
C59 C60 H60 120.1 . . ?
C56 C61 C60 120.1(8) . . ?
C56 C61 H61 120.0 . . ?
C60 C61 H61 120.0 . . ?
O7 C62 O8 124.7(7) . . ?
O7 C62 C56 118.5(7) . . ?
O8 C62 C56 116.8(7) . . ?
C64 C63 C68 120.3(8) . . ?
C64 C63 C69 119.7(8) . . ?
C68 C63 C69 119.8(7) . . ?
C63 C64 C65 120.6(8) . . ?
C63 C64 H64 119.7 . . ?
C65 C64 H64 119.7 . . ?
C66 C65 C64 119.4(8) . . ?
C66 C65 H65 120.3 . . ?
C64 C65 H65 120.3 . . ?
C67 C66 C65 119.6(9) . . ?
C67 C66 H66 120.2 . . ?
C65 C66 H66 120.2 . . ?
C66 C67 C68 121.4(8) . . ?
C66 C67 H67 119.3 . . ?
C68 C67 H67 119.3 . . ?
C67 C68 C63 118.7(8) . . ?
C67 C68 H68 120.7 . . ?
C63 C68 H68 120.7 . . ?
O10 C69 O9 123.3(7) . . ?
O10 C69 C63 118.4(7) . . ?
O9 C69 C63 118.3(7) . . ?
C75 C70 C71 119.1(7) . . ?
C75 C70 C76 120.2(7) . . ?
C71 C70 C76 120.4(7) . . ?
C72 C71 C70 120.5(8) . . ?
C72 C71 H71 119.7 . . ?
C70 C71 H71 119.7 . . ?
C71 C72 C73 120.9(8) . . ?
C71 C72 H72 119.6 . . ?
C73 C72 H72 119.6 . . ?
C72 C73 C74 119.7(8) . . ?
C72 C73 H73 120.2 . . ?
C74 C73 H73 120.2 . . ?
C73 C74 C75 120.4(8) . . ?
C73 C74 H74 119.8 . . ?
C75 C74 H74 119.8 . . ?
C74 C75 C70 119.2(8) . . ?
C74 C75 H75 120.4 . . ?
C70 C75 H75 120.4 . . ?
O12 C76 O11 124.6(7) . . ?
O12 C76 C70 119.0(7) . . ?
O11 C76 C70 116.3(7) . . ?
C82 C77 C78 119.6(8) . . ?
C82 C77 C83 120.6(7) . . ?
C78 C77 C83 119.7(7) . . ?
C79 C78 C77 119.5(8) . . ?
C79 C78 H78 120.2 . . ?
C77 C78 H78 120.2 . . ?
C80 C79 C78 119.8(8) . . ?
C80 C79 H79 120.1 . . ?
C78 C79 H79 120.1 . . ?
C81 C80 C79 121.5(8) . . ?
C81 C80 H80 119.3 . . ?
C79 C80 H80 119.3 . . ?
C80 C81 C82 119.4(8) . . ?
C80 C81 H81 120.3 . . ?
C82 C81 H81 120.3 . . ?
C81 C82 C77 120.1(8) . . ?
C81 C82 H82 119.9 . . ?
C77 C82 H82 119.9 . . ?
O14 C83 O13 127.0(7) . . ?
O14 C83 C77 118.6(7) . . ?
O13 C83 C77 114.4(7) . . ?
C85 C84 C89 119.4(7) . . ?
C85 C84 C90 120.5(7) . . ?
C89 C84 C90 120.0(7) . . ?
C84 C85 C86 119.5(8) . . ?
C84 C85 H85 120.3 . . ?
C86 C85 H85 120.3 . . ?
C87 C86 C85 120.8(8) . . ?
C87 C86 H86 119.6 . . ?
C85 C86 H86 119.6 . . ?
C86 C87 C88 119.2(8) . . ?
C86 C87 H87 120.4 . . ?
C88 C87 H87 120.4 . . ?
C89 C88 C87 119.9(8) . . ?
C89 C88 H88 120.0 . . ?
C87 C88 H88 120.0 . . ?
C88 C89 C84 121.1(8) . . ?
C88 C89 H89 119.4 . . ?
C84 C89 H89 119.4 . . ?
O15 C90 O16 125.4(7) . . ?
O15 C90 C84 117.2(7) . . ?
O16 C90 C84 117.4(7) . . ?
Cl2 C91 Cl1 112.0(7) . . ?
Cl2 C91 H91A 109.2 . . ?
Cl1 C91 H91A 109.2 . . ?
Cl2 C91 H91B 109.2 . . ?
Cl1 C91 H91B 109.2 . . ?
H91A C91 H91B 107.9 . . ?
Cl3 C92 Cl4 111.5(6) . . ?
Cl3 C92 H92A 109.3 . . ?
Cl4 C92 H92A 109.3 . . ?
Cl3 C92 H92B 109.3 . . ?
Cl4 C92 H92B 109.3 . . ?
H92A C92 H92B 108.0 . . ?
Cl6 C93 Cl5 112.6(7) . . ?
Cl6 C93 H93A 109.1 . . ?
Cl5 C93 H93A 109.1 . . ?
Cl6 C93 H93B 109.1 . . ?
Cl5 C93 H93B 109.1 . . ?
H93A C93 H93B 107.8 . . ?
C1 N1 C5 117.6(8) . . ?
C1 N1 Mn6 124.6(6) . . ?
C5 N1 Mn6 117.5(5) . . ?
C6 N2 O1 117.2(7) . . ?
C6 N2 Mn6 123.6(5) . . ?
O1 N2 Mn6 119.2(4) . . ?
C13 N3 C17 117.7(7) . . ?
C13 N3 Mn4 124.6(6) . . ?
C17 N3 Mn4 117.4(5) . . ?
C18 N4 O2 114.8(6) . . ?
C18 N4 Mn4 123.0(5) . . ?
O2 N4 Mn4 121.6(5) . . ?
C25 N5 C29 119.8(7) . . ?
C25 N5 Mn5 124.5(6) . . ?
C29 N5 Mn5 114.7(5) . . ?
C30 N6 O3 120.5(7) . . ?
C30 N6 Mn5 119.2(6) . . ?
O3 N6 Mn5 119.1(5) . . ?
C37 N7 C41 118.1(7) . . ?
C37 N7 Mn2 125.5(6) . . ?
C41 N7 Mn2 114.9(5) . . ?
C42 N8 O4 116.6(6) . . ?
C42 N8 Mn2 122.1(6) . . ?
O4 N8 Mn2 119.5(4) . . ?
N2 O1 Mn1 108.6(4) . . ?
N4 O2 Mn1 116.0(4) . . ?
N6 O3 Mn1 107.7(4) . . ?
N8 O4 Mn1 115.4(4) . . ?
N8 O4 Mn5 134.3(4) . . ?
Mn1 O4 Mn5 88.60(19) . . ?
C55 O5 Mn2 128.6(5) . . ?
C55 O6 Mn3 132.8(5) . . ?
C62 O7 Mn3 133.0(5) . . ?
C62 O7 Mn2 129.7(5) . . ?
Mn3 O7 Mn2 86.57(18) . . ?
C62 O8 Mn5 126.7(5) . . ?
C69 O9 Mn2 116.3(5) . . ?
C69 O10 Mn6 117.0(5) . . ?
C76 O11 Mn3 136.2(5) . . ?
C76 O11 Mn4 123.6(5) . . ?
Mn3 O11 Mn4 86.91(18) . . ?
C76 O12 Mn6 129.0(5) . . ?
C83 O13 Mn3 132.0(5) . . ?
C83 O14 Mn4 124.4(5) . . ?
C90 O15 Mn4 125.0(5) . . ?
C90 O16 Mn5 126.6(5) . . ?
Mn3 O17 Mn1 97.4(2) . . ?
Mn3 O17 Mn6 121.1(3) . . ?
Mn1 O17 Mn6 103.9(2) . . ?
Mn3 O17 Mn2 103.2(2) . . ?
Mn1 O17 Mn2 117.0(3) . . ?
Mn6 O17 Mn2 113.8(2) . . ?
Mn1 O18 Mn3 97.2(2) . . ?
Mn1 O18 Mn5 100.3(2) . . ?
Mn3 O18 Mn5 119.1(3) . . ?
Mn1 O18 Mn4 117.8(3) . . ?
Mn3 O18 Mn4 103.5(2) . . ?
Mn5 O18 Mn4 117.7(2) . . ?
O18 Mn1 O2 95.9(2) . . ?
O18 Mn1 O1 172.8(2) . . ?
O2 Mn1 O1 86.9(2) . . ?
O18 Mn1 O17 82.7(2) . . ?
O2 Mn1 O17 91.5(2) . . ?
O1 Mn1 O17 90.6(2) . . ?
O18 Mn1 O4 90.9(2) . . ?
O2 Mn1 O4 171.5(2) . . ?
O1 Mn1 O4 87.0(2) . . ?
O17 Mn1 O4 94.5(2) . . ?
O18 Mn1 O3 91.3(2) . . ?
O2 Mn1 O3 87.0(2) . . ?
O1 Mn1 O3 95.4(2) . . ?
O17 Mn1 O3 173.7(2) . . ?
O4 Mn1 O3 87.7(2) . . ?
O18 Mn1 Mn3 41.55(16) . . ?
O2 Mn1 Mn3 95.08(17) . . ?
O1 Mn1 Mn3 131.71(18) . . ?
O17 Mn1 Mn3 41.17(16) . . ?
O4 Mn1 Mn3 93.41(17) . . ?
O3 Mn1 Mn3 132.86(17) . . ?
O18 Mn1 Mn5 43.13(15) . . ?
O2 Mn1 Mn5 130.43(16) . . ?
O1 Mn1 Mn5 137.68(16) . . ?
O17 Mn1 Mn5 105.27(16) . . ?
O4 Mn1 Mn5 53.44(16) . . ?
O3 Mn1 Mn5 71.30(16) . . ?
Mn3 Mn1 Mn5 71.94(4) . . ?
O18 Mn1 Mn6 105.78(16) . . ?
O2 Mn1 Mn6 56.30(16) . . ?
O1 Mn1 Mn6 70.26(16) . . ?
O17 Mn1 Mn6 40.97(16) . . ?
O4 Mn1 Mn6 126.55(16) . . ?
O3 Mn1 Mn6 140.31(16) . . ?
Mn3 Mn1 Mn6 71.17(4) . . ?
Mn5 Mn1 Mn6 143.01(5) . . ?
O5 Mn2 O9 89.4(2) . . ?
O5 Mn2 O17 95.7(2) . . ?
O9 Mn2 O17 88.9(2) . . ?
O5 Mn2 N8 156.0(2) . . ?
O9 Mn2 N8 114.5(2) . . ?
O17 Mn2 N8 82.4(2) . . ?
O5 Mn2 N7 110.4(2) . . ?
O9 Mn2 N7 95.1(2) . . ?
O17 Mn2 N7 153.6(2) . . ?
N8 Mn2 N7 72.2(2) . . ?
O5 Mn2 O7 79.6(2) . . ?
O9 Mn2 O7 160.7(2) . . ?
O17 Mn2 O7 76.65(18) . . ?
N8 Mn2 O7 76.7(2) . . ?
N7 Mn2 O7 103.5(2) . . ?
O5 Mn2 Mn3 75.70(15) . . ?
O9 Mn2 Mn3 116.97(16) . . ?
O17 Mn2 Mn3 35.23(14) . . ?
N8 Mn2 Mn3 89.94(17) . . ?
N7 Mn2 Mn3 147.70(18) . . ?
O7 Mn2 Mn3 45.04(12) . . ?
O17 Mn3 O18 82.6(2) . . ?
O17 Mn3 O13 171.1(2) . . ?
O18 Mn3 O13 92.2(2) . . ?
O17 Mn3 O6 94.2(2) . . ?
O18 Mn3 O6 174.4(2) . . ?
O13 Mn3 O6 91.5(2) . . ?
O17 Mn3 O11 96.2(2) . . ?
O18 Mn3 O11 86.8(2) . . ?
O13 Mn3 O11 90.8(2) . . ?
O6 Mn3 O11 89.0(2) . . ?
O17 Mn3 O7 85.6(2) . . ?
O18 Mn3 O7 96.3(2) . . ?
O13 Mn3 O7 87.7(2) . . ?
O6 Mn3 O7 88.1(2) . . ?
O11 Mn3 O7 176.6(2) . . ?
O17 Mn3 Mn1 41.39(16) . . ?
O18 Mn3 Mn1 41.22(16) . . ?
O13 Mn3 Mn1 133.02(17) . . ?
O6 Mn3 Mn1 135.43(16) . . ?
O11 Mn3 Mn1 92.14(15) . . ?
O7 Mn3 Mn1 91.09(14) . . ?
O17 Mn3 Mn2 41.57(16) . . ?
O18 Mn3 Mn2 103.64(16) . . ?
O13 Mn3 Mn2 134.13(16) . . ?
O6 Mn3 Mn2 76.60(15) . . ?
O11 Mn3 Mn2 132.21(15) . . ?
O7 Mn3 Mn2 48.39(14) . . ?
Mn1 Mn3 Mn2 70.02(4) . . ?
O17 Mn3 Mn4 103.74(16) . . ?
O18 Mn3 Mn4 41.28(15) . . ?
O13 Mn3 Mn4 76.55(16) . . ?
O6 Mn3 Mn4 136.12(15) . . ?
O11 Mn3 Mn4 49.97(14) . . ?
O7 Mn3 Mn4 132.37(14) . . ?
Mn1 Mn3 Mn4 70.03(4) . . ?
Mn2 Mn3 Mn4 140.05(5) . . ?
O15 Mn4 O14 93.2(2) . . ?
O15 Mn4 O18 100.0(2) . . ?
O14 Mn4 O18 95.1(2) . . ?
O15 Mn4 N4 113.2(2) . . ?
O14 Mn4 N4 153.6(2) . . ?
O18 Mn4 N4 81.1(2) . . ?
O15 Mn4 N3 85.9(2) . . ?
O14 Mn4 N3 113.2(2) . . ?
O18 Mn4 N3 150.9(2) . . ?
N4 Mn4 N3 70.4(2) . . ?
O15 Mn4 O11 169.8(2) . . ?
O14 Mn4 O11 78.8(2) . . ?
O18 Mn4 O11 74.75(18) . . ?
N4 Mn4 O11 75.0(2) . . ?
N3 Mn4 O11 103.0(2) . . ?
O15 Mn4 Mn3 128.86(16) . . ?
O14 Mn4 Mn3 75.02(15) . . ?
O18 Mn4 Mn3 35.19(14) . . ?
N4 Mn4 Mn3 87.84(17) . . ?
N3 Mn4 Mn3 144.75(17) . . ?
O11 Mn4 Mn3 43.12(12) . . ?
O8 Mn5 O16 112.6(2) . . ?
O8 Mn5 O18 103.7(2) . . ?
O16 Mn5 O18 91.3(2) . . ?
O8 Mn5 N6 148.5(2) . . ?
O16 Mn5 N6 98.2(2) . . ?
O18 Mn5 N6 81.2(2) . . ?
O8 Mn5 N5 101.4(2) . . ?
O16 Mn5 N5 89.5(2) . . ?
O18 Mn5 N5 152.4(2) . . ?
N6 Mn5 N5 71.3(2) . . ?
O8 Mn5 O4 87.1(2) . . ?
O16 Mn5 O4 156.3(2) . . ?
O18 Mn5 O4 70.58(18) . . ?
N6 Mn5 O4 64.9(2) . . ?
N5 Mn5 O4 99.7(2) . . ?
O8 Mn5 Mn1 109.17(15) . . ?
O16 Mn5 Mn1 119.38(16) . . ?
O18 Mn5 Mn1 36.56(14) . . ?
N6 Mn5 Mn1 57.17(17) . . ?
N5 Mn5 Mn1 122.63(17) . . ?
O4 Mn5 Mn1 37.96(12) . . ?
O12 Mn6 O10 103.6(2) . . ?
O12 Mn6 O17 102.0(2) . . ?
O10 Mn6 O17 99.1(2) . . ?
O12 Mn6 N2 139.1(2) . . ?
O10 Mn6 N2 116.5(2) . . ?
O17 Mn6 N2 80.4(2) . . ?
O12 Mn6 N1 102.3(2) . . ?
O10 Mn6 N1 90.4(2) . . ?
O17 Mn6 N1 150.9(2) . . ?
N2 Mn6 N1 70.8(2) . . ?
O12 Mn6 Mn1 103.98(15) . . ?
O10 Mn6 Mn1 130.61(15) . . ?
O17 Mn6 Mn1 35.16(14) . . ?
N2 Mn6 Mn1 55.62(16) . . ?
N1 Mn6 Mn1 122.06(19) . . ?
I1 I2 I3 177.87(3) . . ?

loop_
_geom_bond_atom_site_label_1
_geom_bond_atom_site_label_2
_geom_bond_distance
_geom_bond_site_symmetry_2
_geom_bond_publ_flag
C1 N1 1.311(11) . ?
C1 C2 1.396(13) . ?
C1 H1 0.9300 . ?
C2 C3 1.377(14) . ?
C2 H2 0.9300 . ?
C3 C4 1.398(12) . ?
C3 H3 0.9300 . ?
C4 C5 1.357(12) . ?
C4 H4 0.9300 . ?
C5 N1 1.369(11) . ?
C5 C6 1.505(12) . ?
C6 N2 1.272(10) . ?
C6 C7 1.527(12) . ?
C7 C8 1.356(12) . ?
C7 C12 1.376(13) . ?
C8 C9 1.407(12) . ?
C8 H8 0.9300 . ?
C9 C10 1.370(14) . ?
C9 H9 0.9300 . ?
C10 C11 1.399(13) . ?
C10 H10 0.9300 . ?
C11 C12 1.411(13) . ?
C11 H11 0.9300 . ?
C12 H12 0.9300 . ?
C13 N3 1.337(10) . ?
C13 C14 1.377(13) . ?
C13 H13 0.9300 . ?
C14 C15 1.387(14) . ?
C14 H14 0.9300 . ?
C15 C16 1.379(13) . ?
C15 H15 0.9300 . ?
C16 C17 1.350(12) . ?
C16 H16 0.9300 . ?
C17 N3 1.350(11) . ?
C17 C18 1.505(11) . ?
C18 N4 1.287(10) . ?
C18 C19 1.479(11) . ?
C19 C24 1.377(12) . ?
C19 C20 1.398(11) . ?
C20 C21 1.393(12) . ?
C20 H20 0.9300 . ?
C21 C22 1.383(13) . ?
C21 H21 0.9300 . ?
C22 C23 1.373(13) . ?
C22 H22 0.9300 . ?
C23 C24 1.384(12) . ?
C23 H23 0.9300 . ?
C24 H24 0.9300 . ?
C25 N5 1.345(11) . ?
C25 C26 1.418(12) . ?
C25 H25 0.9300 . ?
C26 C27 1.354(13) . ?
C26 H26 0.9300 . ?
C27 C28 1.393(12) . ?
C27 H27 0.9300 . ?
C28 C29 1.392(12) . ?
C28 H28 0.9300 . ?
C29 N5 1.351(11) . ?
C29 C30 1.487(12) . ?
C30 N6 1.285(11) . ?
C30 C31 1.494(12) . ?
C31 C36 1.366(12) . ?
C31 C32 1.377(12) . ?
C32 C33 1.384(13) . ?
C32 H32 0.9300 . ?
C33 C34 1.379(13) . ?
C33 H33 0.9300 . ?
C34 C35 1.388(13) . ?
C34 H34 0.9300 . ?
C35 C36 1.375(13) . ?
C35 H35 0.9300 . ?
C36 H36 0.9300 . ?
C37 N7 1.335(10) . ?
C37 C38 1.382(11) . ?
C37 H37 0.9300 . ?
C38 C39 1.364(13) . ?
C38 H38 0.9300 . ?
C39 C40 1.385(12) . ?
C39 H39 0.9300 . ?
C40 C41 1.402(11) . ?
C40 H40 0.9300 . ?
C41 N7 1.349(11) . ?
C41 C42 1.502(11) . ?
C42 N8 1.269(10) . ?
C42 C43 1.481(12) . ?
C43 C44 1.371(13) . ?
C43 C48 1.413(13) . ?
C44 C45 1.413(15) . ?
C44 H44 0.9300 . ?
C45 C46 1.364(18) . ?
C45 H45 0.9300 . ?
C46 C47 1.377(17) . ?
C46 H46 0.9300 . ?
C47 C48 1.371(13) . ?
C47 H47 0.9300 . ?
C48 H48 0.9300 . ?
C49 C54 1.381(11) . ?
C49 C50 1.402(11) . ?
C49 C55 1.479(11) . ?
C50 C51 1.385(12) . ?
C50 H50 0.9300 . ?
C51 C52 1.358(13) . ?
C51 H51 0.9300 . ?
C52 C53 1.400(13) . ?
C52 H52 0.9300 . ?
C53 C54 1.388(12) . ?
C53 H53 0.9300 . ?
C54 H54 0.9300 . ?
C55 O5 1.264(9) . ?
C55 O6 1.281(9) . ?
C56 C61 1.371(12) . ?
C56 C57 1.389(12) . ?
C56 C62 1.507(11) . ?
C57 C58 1.398(12) . ?
C57 H57 0.9300 . ?
C58 C59 1.345(14) . ?
C58 H58 0.9300 . ?
C59 C60 1.391(14) . ?
C59 H59 0.9300 . ?
C60 C61 1.378(13) . ?
C60 H60 0.9300 . ?
C61 H61 0.9300 . ?
C62 O7 1.257(10) . ?
C62 O8 1.258(10) . ?
C63 C64 1.378(12) . ?
C63 C68 1.392(12) . ?
C63 C69 1.494(11) . ?
C64 C65 1.394(13) . ?
C64 H64 0.9300 . ?
C65 C66 1.388(14) . ?
C65 H65 0.9300 . ?
C66 C67 1.382(13) . ?
C66 H66 0.9300 . ?
C67 C68 1.388(12) . ?
C67 H67 0.9300 . ?
C68 H68 0.9300 . ?
C69 O10 1.265(10) . ?
C69 O9 1.268(10) . ?
C70 C75 1.402(12) . ?
C70 C71 1.404(12) . ?
C70 C76 1.503(10) . ?
C71 C72 1.367(12) . ?
C71 H71 0.9300 . ?
C72 C73 1.377(14) . ?
C72 H72 0.9300 . ?
C73 C74 1.390(13) . ?
C73 H73 0.9300 . ?
C74 C75 1.400(12) . ?
C74 H74 0.9300 . ?
C75 H75 0.9300 . ?
C76 O12 1.258(9) . ?
C76 O11 1.261(9) . ?
C77 C82 1.391(11) . ?
C77 C78 1.398(11) . ?
C77 C83 1.507(11) . ?
C78 C79 1.382(12) . ?
C78 H78 0.9300 . ?
C79 C80 1.372(13) . ?
C79 H79 0.9300 . ?
C80 C81 1.372(13) . ?
C80 H80 0.9300 . ?
C81 C82 1.379(12) . ?
C81 H81 0.9300 . ?
C82 H82 0.9300 . ?
C83 O14 1.254(10) . ?
C83 O13 1.260(9) . ?
C84 C85 1.381(12) . ?
C84 C89 1.394(11) . ?
C84 C90 1.511(11) . ?
C85 C86 1.389(12) . ?
C85 H85 0.9300 . ?
C86 C87 1.384(12) . ?
C86 H86 0.9300 . ?
C87 C88 1.392(12) . ?
C87 H87 0.9300 . ?
C88 C89 1.362(12) . ?
C88 H88 0.9300 . ?
C89 H89 0.9300 . ?
C90 O15 1.259(10) . ?
C90 O16 1.262(10) . ?
C91 Cl2 1.732(13) . ?
C91 Cl1 1.760(13) . ?
C91 H91A 0.9700 . ?
C91 H91B 0.9700 . ?
C92 Cl3 1.765(10) . ?
C92 Cl4 1.771(10) . ?
C92 H92A 0.9700 . ?
C92 H92B 0.9700 . ?
C93 Cl6 1.737(12) . ?
C93 Cl5 1.751(12) . ?
C93 H93A 0.9700 . ?
C93 H93B 0.9700 . ?
N1 Mn6 2.245(7) . ?
N2 O1 1.369(8) . ?
N2 Mn6 2.208(7) . ?
N3 Mn4 2.286(7) . ?
N4 O2 1.360(8) . ?
N4 Mn4 2.222(7) . ?
N5 Mn5 2.228(7) . ?
N6 O3 1.350(8) . ?
N6 Mn5 2.206(7) . ?
N7 Mn2 2.248(6) . ?
N8 O4 1.360(8) . ?
N8 Mn2 2.186(7) . ?
O1 Mn1 1.893(5) . ?
O2 Mn1 1.893(5) . ?
O3 Mn1 1.930(6) . ?
O4 Mn1 1.918(5) . ?
O4 Mn5 2.504(5) . ?
O5 Mn2 2.073(5) . ?
O6 Mn3 1.963(5) . ?
O7 Mn3 2.256(5) . ?
O7 Mn2 2.384(5) . ?
O8 Mn5 2.042(6) . ?
O9 Mn2 2.123(6) . ?
O10 Mn6 2.109(6) . ?
O11 Mn3 2.193(5) . ?
O11 Mn4 2.457(5) . ?
O12 Mn6 2.077(5) . ?
O13 Mn3 1.959(5) . ?
O14 Mn4 2.125(6) . ?
O15 Mn4 2.090(6) . ?
O16 Mn5 2.082(5) . ?
O17 Mn3 1.886(5) . ?
O17 Mn1 1.894(5) . ?
O17 Mn6 2.157(5) . ?
O17 Mn2 2.169(5) . ?
O18 Mn1 1.887(5) . ?
O18 Mn3 1.899(5) . ?
O18 Mn5 2.166(5) . ?
O18 Mn4 2.174(5) . ?
Mn1 Mn3 2.8406(17) . ?
Mn1 Mn5 3.1169(16) . ?
Mn1 Mn6 3.1935(16) . ?
Mn2 Mn3 3.1823(16) . ?
Mn3 Mn4 3.2043(16) . ?
I1 I2 2.8983(10) . ?
I2 I3 2.9295(11) . ?

loop_
_platon_squeeze_void_nr
_platon_squeeze_void_average_x
_platon_squeeze_void_average_y
_platon_squeeze_void_average_z
_platon_squeeze_void_volume
_platon_squeeze_void_count_electrons
_platon_squeeze_void_content
1 0.000 0.500 0.000 138 33 ' '
2 0.111 0.802 0.296 7 1 ' '
3 0.889 0.198 0.704 7 1 ' '
